data_9010659
loop_
_publ_author_name
'Demartin, F.'
'Gramaccioli, C. M.'
'Campostrini, I.'
'Diella, V.'

_publ_section_title
;The crystal structure of mckelveyite-(Y)-2M, a new monoclinic polytype from
 Val Malenco, Italian Alps Locality: "Cava Fabi," talc quarry near Lanzada,
 Val Malenco, Lombardy, Italy
;
_journal_name_full 'The Canadian Mineralogist'
_journal_page_first 195
_journal_page_last 203
_journal_paper_doi 10.3749/canmin.46.1.195
_journal_volume 46
_journal_year 2008
_chemical_compound_source '"Cava Fabi," talc quarry near Lanzada, Val Malenco, Lombardy, Italy'
_chemical_formula_sum 'C6 H6 Ba2.79 Ca0.95 Ce0.13 Na1.07 O21 Sr0.31 Y0.74'
_chemical_name_mineral Mckelveyite-(Y)
_space_group_IT_number 9
_symmetry_space_group_name_Hall 'C -2yc'
_symmetry_space_group_name_H-M 'C 1 c 1'
_cell_angle_alpha 90
_cell_angle_beta 112.44
_cell_angle_gamma 90
_cell_formula_units_Z 4
_cell_length_a 15.8213
_cell_length_b 9.1364
_cell_length_c 13.7522
_cell_volume 1837.354
_database_code_amcsd 0006180
_exptl_crystal_density_diffrn 3.511
_cod_original_formula_sum 'Na1.07 Ba2.79 Sr.31 Ca.95 Y.74 Ce.13 C6 O21 H6'
_cod_database_code 9010659

loop_
_space_group_symop_operation_xyz
x,y,z
1/2+x,1/2+y,z
x,-y,1/2+z
1/2+x,1/2-y,1/2+z

loop_
_atom_site_aniso_label
_atom_site_aniso_U_11
_atom_site_aniso_U_22
_atom_site_aniso_U_33
_atom_site_aniso_U_12
_atom_site_aniso_U_13
_atom_site_aniso_U_23
Na 0.02100 0.01200 0.02300 0.00000 0.01000 0.00100
Ba1 0.00840 0.00770 0.01110 -0.00010 0.00430 -0.00030
Sr1 0.00840 0.00770 0.01110 -0.00010 0.00430 -0.00030
Ba2 0.01010 0.00920 0.01120 0.00030 0.00460 -0.00070
Sr2 0.01010 0.00920 0.01120 0.00030 0.00460 -0.00070
Ba3 0.01120 0.01150 0.01530 -0.00080 0.00590 -0.00070
Sr3 0.01120 0.01150 0.01530 -0.00080 0.00590 -0.00070
Ca 0.01730 0.01670 0.01600 0.00090 0.00700 0.00050
NaCa 0.01730 0.01670 0.01600 0.00090 0.00700 0.00050
SrCa 0.01730 0.01670 0.01600 0.00090 0.00700 0.00050
Y 0.00610 0.00610 0.00880 -0.00010 0.00330 -0.00010
CeY 0.00610 0.00610 0.00880 -0.00010 0.00330 -0.00010
CaY 0.00610 0.00610 0.00880 -0.00010 0.00330 -0.00010
O11 0.00900 0.01300 0.02200 0.00800 0.00600 0.00100
O12 0.01600 0.00800 0.02600 -0.00200 0.01200 0.00300
O13 0.01500 0.00500 0.01900 0.00200 0.00900 -0.00200
O21 0.01800 0.00700 0.02600 -0.00100 0.01100 -0.00300
O22 0.00700 0.01100 0.01500 0.00500 0.00200 0.00400
O23 0.01300 0.00700 0.02200 -0.00100 0.00900 0.00300
O31 0.01800 0.00500 0.02300 0.00100 0.01300 0.00000
O32 0.01300 0.00600 0.01300 0.00000 0.00700 0.00200
O33 0.01100 0.01000 0.03200 0.00800 0.01200 0.00500
O41 0.01800 0.01300 0.02600 0.00100 0.01200 0.00000
O42 0.02700 0.02200 0.01200 0.00200 0.01100 -0.00200
O43 0.02600 0.01700 0.02100 0.00100 0.01200 -0.00400
O51 0.01700 0.02000 0.01800 0.00000 0.00700 0.00800
O52 0.01500 0.01800 0.02700 0.00000 0.00900 0.00400
O53 0.02100 0.02000 0.02200 -0.00400 0.01000 0.00500
O61 0.01500 0.02600 0.02100 0.00000 0.00500 -0.00600
O62 0.01300 0.02100 0.02400 -0.00100 0.00900 -0.00400
O63 0.01100 0.02500 0.02600 0.00300 0.00400 -0.00300
Wat1 0.01800 0.02100 0.02200 0.00400 0.00900 0.00100
Wat2 0.01800 0.01900 0.02400 0.00200 0.00500 0.00300
Wat3 0.01600 0.02400 0.02200 -0.00200 0.00700 -0.00300

loop_
_atom_site_label
_atom_site_fract_x
_atom_site_fract_y
_atom_site_fract_z
_atom_site_occupancy
_atom_site_U_iso_or_equiv
_atom_site_type_symbol
_atom_site_attached_hydrogens
Na 0.16460 -0.08340 -0.00680 1.00000 0.01800 Na 0
Ba1 0.06707 0.07929 0.19538 0.93000 0.00890 Ba 0
Sr1 0.06707 0.07929 0.19538 0.07000 0.00890 Sr 0
Ba2 -0.10600 0.58255 0.19136 0.93000 0.01000 Ba 0
Sr2 -0.10600 0.58255 0.19136 0.07000 0.01000 Sr 0
Ba3 0.23060 0.58870 0.18838 0.93000 0.01240 Ba 0
Sr3 0.23060 0.58870 0.18838 0.07000 0.01240 Sr 0
Ca -0.16659 -0.08353 -0.00440 0.83000 0.01650 Ca 0
NaCa -0.16659 -0.08353 -0.00440 0.07000 0.01650 Na 0
SrCa -0.16659 -0.08353 -0.00440 0.10000 0.01650 Sr 0
Y 0.00000 0.41563 0.00000 0.74000 0.00680 Y 0
CeY 0.00000 0.41563 0.00000 0.13000 0.00680 Ce 0
CaY 0.00000 0.41563 0.00000 0.12000 0.00680 Ca 0
C1 0.03870 -0.25100 0.11660 1.00000 0.01400 C 0
C2 0.20530 0.25590 0.11640 1.00000 0.01100 C 0
C3 -0.12640 0.25310 0.11740 1.00000 0.01200 C 0
C4 0.01260 0.14760 -0.09910 1.00000 0.01500 C 0
C5 0.07840 0.61980 -0.09780 1.00000 0.01400 C 0
C6 -0.18990 0.48330 -0.09840 1.00000 0.01400 C 0
O11 -0.03200 -0.18490 0.11640 1.00000 0.01400 O 0
O12 0.10480 -0.18440 0.11190 1.00000 0.01500 O 0
O13 0.04250 -0.39510 0.12880 1.00000 0.01200 O 0
O21 0.20330 0.11350 0.10860 1.00000 0.01600 O 0
O22 0.13880 0.32430 0.12650 1.00000 0.01100 O 0
O23 0.27540 0.32570 0.12080 1.00000 0.01300 O 0
O31 -0.12530 0.10860 0.11760 1.00000 0.01400 O 0
O32 -0.05460 0.32150 0.12420 1.00000 0.01000 O 0
O33 -0.19560 0.31970 0.11520 1.00000 0.01600 O 0
O41 0.02710 0.27650 -0.13280 1.00000 0.01800 O 0
O42 -0.01630 0.14820 -0.02380 1.00000 0.01900 O 0
O43 0.02630 0.02940 -0.13990 1.00000 0.02000 O 0
O51 0.12920 0.53990 -0.02420 1.00000 0.01800 O 0
O52 -0.00990 0.59540 -0.13090 1.00000 0.01900 O 0
O53 0.11000 0.72100 -0.13790 1.00000 0.02100 O 0
O61 -0.13770 0.56290 -0.02330 1.00000 0.02100 O 0
O62 -0.15060 0.37920 -0.13150 1.00000 0.01900 O 0
O63 -0.27640 0.50170 -0.13850 1.00000 0.02200 O 0
Wat1 -0.10620 -0.15220 -0.13500 1.00000 0.02000 O 2
Wat2 -0.23030 0.10710 -0.13350 1.00000 0.02100 O 2
Wat3 -0.29760 -0.20770 -0.13300 1.00000 0.02100 O 2

loop_
_cod_changelog_entry_id
_cod_changelog_entry_author
_cod_changelog_entry_date
_cod_changelog_entry_text
1
;cod-tools version 3.8.0
Id: cif_guess_AMCSD_atom_types 9574 2023-05-10 09:00:05Z saulius
;
2023-05-10T18:52:41+03:00
;Derived atom types and hydrogen counts
from atom names that follow the AMCSD naming convention
(Wat == water, O-H == hydroxyl).
;

loop_
_cod_related_entry_id
_cod_related_entry_database
_cod_related_entry_code
1 AMCSD 0006180
